data_7052329
loop_
_publ_author_name
'Krishna Kumar, D.'
'Das, Amitava'
'Dastidar, Parthasarathi'

_publ_section_title
;
 Exploring conformationally flexible hydrogen-bond-functionalized
 ligand and counter anions in metal?organic frameworks of Cu(ii)
;
_journal_issue 9
_journal_name_full 'New Journal of Chemistry'
_journal_page_first 1267
_journal_paper_doi 10.1039/b606150h
_journal_volume 30
_journal_year 2006
_chemical_formula_sum 'C12 H18 Cu N4 O8 S'
_chemical_formula_weight 441.90
_chemical_name_systematic
;
?
;
_space_group_IT_number 14
_symmetry_cell_setting monoclinic
_symmetry_space_group_name_Hall '-P 2ybc'
_symmetry_space_group_name_H-M 'P 1 21/c 1'
_atom_sites_solution_hydrogens geom
_atom_sites_solution_primary direct
_atom_sites_solution_secondary difmap
_audit_creation_method SHELXL-97
_cell_angle_alpha 90.00
_cell_angle_beta 122.77(2)
_cell_angle_gamma 90.00
_cell_formula_units_Z 4
_cell_length_a 7.704(4)
_cell_length_b 21.708(11)
_cell_length_c 12.165(5)
_cell_measurement_temperature 298(2)
_cell_volume 1710.7(15)
_computing_cell_refinement 'BRUKER AXS SMART 3'
_computing_data_collection 'BRUKER AXS SMART 3'
_computing_data_reduction 'BRUKER AXS SAINT'
_computing_molecular_graphics 'BRUKER SHELXLTL'
_computing_publication_material 'MERCURY 1.4'
_computing_structure_refinement 'SHELXL-97 (Sheldrick, 1997)'
_computing_structure_solution 'SHELXS-97 (Sheldrick, 1990)'
_diffrn_ambient_temperature 298(2)
_diffrn_detector_area_resol_mean 0.3
_diffrn_measured_fraction_theta_full 0.924
_diffrn_measured_fraction_theta_max 0.924
_diffrn_measurement_device_type 'BRUKER SMART CCD AREA DETECTOR'
_diffrn_measurement_method 'PHI-OMEGA SCAN'
_diffrn_radiation_monochromator graphite
_diffrn_radiation_source 'fine-focus sealed tube'
_diffrn_radiation_type MoK\a
_diffrn_radiation_wavelength 0.71073
_diffrn_reflns_av_R_equivalents 0.0768
_diffrn_reflns_av_sigmaI/netI 0.1022
_diffrn_reflns_limit_h_max 9
_diffrn_reflns_limit_h_min -10
_diffrn_reflns_limit_k_max 26
_diffrn_reflns_limit_k_min -27
_diffrn_reflns_limit_l_max 16
_diffrn_reflns_limit_l_min -15
_diffrn_reflns_number 9427
_diffrn_reflns_theta_full 28.11
_diffrn_reflns_theta_max 28.11
_diffrn_reflns_theta_min 1.88
_exptl_absorpt_coefficient_mu 1.450
_exptl_absorpt_correction_T_max 0.9181
_exptl_absorpt_correction_T_min 0.7133
_exptl_absorpt_correction_type multi-scan
_exptl_absorpt_process_details 'BRUKER SADABS'
_exptl_crystal_colour BLUE
_exptl_crystal_density_diffrn 1.716
_exptl_crystal_density_method 'not measured'
_exptl_crystal_description BLOCK
_exptl_crystal_F_000 908
_exptl_crystal_size_max 0.25
_exptl_crystal_size_mid 0.18
_exptl_crystal_size_min 0.06
_refine_diff_density_max 0.923
_refine_diff_density_min -0.618
_refine_diff_density_rms 0.115
_refine_ls_extinction_method none
_refine_ls_goodness_of_fit_ref 0.902
_refine_ls_hydrogen_treatment mixed
_refine_ls_matrix_type full
_refine_ls_number_parameters 247
_refine_ls_number_reflns 3849
_refine_ls_number_restraints 0
_refine_ls_restrained_S_all 0.902
_refine_ls_R_factor_all 0.0942
_refine_ls_R_factor_gt 0.0472
_refine_ls_shift/su_max 0.000
_refine_ls_shift/su_mean 0.000
_refine_ls_structure_factor_coef Fsqd
_refine_ls_weighting_details 'calc w=1/[\s^2^(Fo^2^)+(0.0586P)^2^+0.0000P] where P=(Fo^2^+2Fc^2^)/3'
_refine_ls_weighting_scheme calc
_refine_ls_wR_factor_gt 0.1060
_refine_ls_wR_factor_ref 0.1230
_reflns_number_gt 2175
_reflns_number_total 3849
_reflns_threshold_expression >2sigma(I)
_cod_data_source_file b606150h.txt
_cod_data_source_block kkb510d
_cod_depositor_comments
;
The following automatic conversions were performed:
'_symmetry_cell_setting' value 'MONOCLINIC' changed to 'monoclinic'
according to '/home/saulius/struct/CIF-dictionaries/cif_core.dic'
dictionary named 'cif_core.dic' version 2.4.1 from
2010-06-29.

'_exptl_absorpt_correction_type' value 'MULTI-SCAN' changed
to 'multi-scan' according to
'/home/saulius/struct/CIF-dictionaries/cif_core.dic' dictionary named
'cif_core.dic' version 2.4.1 from 2010-06-29.

Automatic conversion script
Id: cif_fix_enum 1527 2010-12-29 10:47:43Z saulius 
;
_cod_original_cell_volume 1710.7(14)
_cod_original_sg_symbol_H-M P2(1)/C
_cod_database_code 7052329

loop_
_symmetry_equiv_pos_as_xyz
'x, y, z'
'-x, y+1/2, -z+1/2'
'-x, -y, -z'
'x, -y-1/2, z-1/2'

loop_
_atom_site_label
_atom_site_type_symbol
_atom_site_fract_x
_atom_site_fract_y
_atom_site_fract_z
_atom_site_U_iso_or_equiv
_atom_site_adp_type
_atom_site_occupancy
_atom_site_symmetry_multiplicity
_atom_site_calc_flag
_atom_site_refinement_flags
_atom_site_disorder_assembly
_atom_site_disorder_group
Cu1 Cu 0.82859(8) 0.20666(2) 0.51346(4) 0.02625(16) Uani 1 1 d . . .
N1 N 0.8885(5) 0.11882(14) 0.5780(3) 0.0298(8) Uani 1 1 d . . .
C2 C 0.7667(7) 0.07285(17) 0.5013(4) 0.0304(9) Uani 1 1 d . . .
H2 H 0.6547 0.0822 0.4181 0.037 Uiso 1 1 calc R . .
C3 C 0.8026(7) 0.01136(17) 0.5420(4) 0.0298(10) Uani 1 1 d . . .
C4 C 0.9734(7) -0.00140(18) 0.6658(4) 0.0382(11) Uani 1 1 d . . .
H4 H 1.0041 -0.0418 0.6959 0.046 Uiso 1 1 calc R . .
C5 C 1.0964(8) 0.04623(19) 0.7434(4) 0.0460(13) Uani 1 1 d . . .
H5 H 1.2103 0.0382 0.8267 0.055 Uiso 1 1 calc R . .
C6 C 1.0508(7) 0.10572(19) 0.6976(4) 0.0398(11) Uani 1 1 d . . .
H6 H 1.1348 0.1376 0.7509 0.048 Uiso 1 1 calc R . .
N7 N 0.6804(6) -0.03833(14) 0.4661(3) 0.0363(9) Uani 1 1 d . . .
H7 H 0.7090 -0.0733 0.5052 0.044 Uiso 1 1 calc R . .
C8 C 0.5219(7) -0.03833(18) 0.3381(4) 0.0341(10) Uani 1 1 d . . .
O9 O 0.4445(5) 0.00828(12) 0.2708(3) 0.0443(8) Uani 1 1 d . . .
N10 N 0.4587(6) -0.09715(14) 0.2921(3) 0.0408(10) Uani 1 1 d . . .
H10 H 0.5206 -0.1263 0.3480 0.049 Uiso 1 1 calc R . .
C11 C 0.3047(6) -0.11540(17) 0.1647(4) 0.0292(9) Uani 1 1 d . . .
C12 C 0.1517(7) -0.07797(19) 0.0695(4) 0.0388(11) Uani 1 1 d . . .
H12 H 0.1444 -0.0366 0.0861 0.047 Uiso 1 1 calc R . .
C13 C 0.0097(7) -0.10343(18) -0.0509(4) 0.0389(11) Uani 1 1 d . . .
H13 H -0.0939 -0.0790 -0.1164 0.047 Uiso 1 1 calc R . .
C14 C 0.0214(7) -0.16479(19) -0.0740(4) 0.0355(10) Uani 1 1 d . . .
H14 H -0.0752 -0.1812 -0.1556 0.043 Uiso 1 1 calc R . .
N15 N 0.1695(5) -0.20213(13) 0.0186(3) 0.0271(8) Uani 1 1 d . . .
C16 C 0.3062(7) -0.17712(17) 0.1336(4) 0.0288(9) Uani 1 1 d . . .
H16 H 0.4093 -0.2024 0.1973 0.035 Uiso 1 1 calc R . .
O17 O 0.5117(5) 0.19166(15) 0.3496(3) 0.0394(8) Uani 1 1 d . . .
H17A H 0.5100 0.1879 0.2820 0.059 Uiso 1 1 calc R . .
O18 O 0.7744(5) 0.22495(15) 0.6530(3) 0.0383(8) Uani 1 1 d . . .
H18A H 0.8845 0.2287 0.7234 0.057 Uiso 1 1 calc R . .
O19 O 0.9203(4) 0.18699(12) 0.3916(2) 0.0332(7) Uani 1 1 d . . .
S20 S 1.14041(17) 0.20202(5) 0.44423(10) 0.0304(3) Uani 1 1 d . . .
O21 O 1.2523(5) 0.20504(14) 0.5856(3) 0.0473(8) Uani 1 1 d . . .
O22 O 1.1498(5) 0.26186(12) 0.3888(3) 0.0379(7) Uani 1 1 d . . .
O23 O 1.2236(5) 0.15283(13) 0.4010(3) 0.0456(8) Uani 1 1 d . . .
O24 O 0.4937(6) 0.31779(15) 0.6083(3) 0.0574(10) Uani 1 1 d . . .
H24 H 0.3933 0.3044 0.5405 0.086 Uiso 1 1 calc R . .
C25 C 0.5255(9) 0.3801(2) 0.5904(5) 0.0697(16) Uani 1 1 d . . .
H25A H 0.5361 0.3837 0.5156 0.105 Uiso 1 1 calc R . .
H25B H 0.6507 0.3946 0.6667 0.105 Uiso 1 1 calc R . .
H25C H 0.4113 0.4044 0.5769 0.105 Uiso 1 1 calc R . .
H17B H 0.406(6) 0.1852(17) 0.355(3) 0.023(11) Uiso 1 1 d . . .
H18B H 0.697(9) 0.255(3) 0.645(5) 0.08(2) Uiso 1 1 d . . .

loop_
_atom_site_aniso_label
_atom_site_aniso_U_11
_atom_site_aniso_U_22
_atom_site_aniso_U_33
_atom_site_aniso_U_23
_atom_site_aniso_U_13
_atom_site_aniso_U_12
Cu1 0.0286(3) 0.0205(2) 0.0277(3) -0.0001(2) 0.0139(2) -0.0009(2)
N1 0.034(2) 0.0220(17) 0.033(2) -0.0052(14) 0.0185(18) -0.0039(16)
C2 0.032(2) 0.027(2) 0.028(2) 0.0000(17) 0.013(2) 0.002(2)
C3 0.039(3) 0.022(2) 0.032(2) -0.0059(17) 0.022(2) -0.0056(19)
C4 0.046(3) 0.024(2) 0.032(2) 0.0046(18) 0.013(2) 0.002(2)
C5 0.053(3) 0.030(2) 0.030(2) 0.0031(19) 0.006(2) -0.001(2)
C6 0.044(3) 0.028(2) 0.032(2) -0.0020(19) 0.011(2) -0.006(2)
N7 0.048(3) 0.0168(16) 0.0282(19) 0.0023(14) 0.0098(19) 0.0011(16)
C8 0.041(3) 0.022(2) 0.036(2) -0.0005(18) 0.018(2) -0.002(2)
O9 0.051(2) 0.0233(16) 0.0376(18) 0.0034(13) 0.0104(17) 0.0015(15)
N10 0.050(3) 0.0201(17) 0.0272(19) 0.0014(14) 0.0040(19) 0.0001(17)
C11 0.030(3) 0.025(2) 0.026(2) -0.0003(17) 0.011(2) -0.0006(19)
C12 0.046(3) 0.022(2) 0.039(3) 0.0015(19) 0.017(2) 0.004(2)
C13 0.036(3) 0.032(2) 0.033(2) 0.0093(19) 0.009(2) 0.013(2)
C14 0.033(3) 0.034(2) 0.027(2) 0.0011(19) 0.008(2) 0.002(2)
N15 0.026(2) 0.0214(16) 0.0274(17) -0.0020(14) 0.0100(16) -0.0019(15)
C16 0.031(3) 0.020(2) 0.029(2) 0.0073(17) 0.012(2) 0.0061(18)
O17 0.0277(18) 0.054(2) 0.0365(17) -0.0009(15) 0.0173(16) -0.0092(16)
O18 0.049(2) 0.0327(17) 0.0348(17) -0.0042(15) 0.0240(17) -0.0006(17)
O19 0.0282(17) 0.0367(16) 0.0375(16) -0.0006(13) 0.0197(15) 0.0009(13)
S20 0.0272(6) 0.0297(5) 0.0348(6) 0.0098(4) 0.0171(5) 0.0041(5)
O21 0.035(2) 0.059(2) 0.0383(17) 0.0090(15) 0.0138(16) -0.0044(17)
O22 0.0417(19) 0.0271(15) 0.0374(16) 0.0097(13) 0.0165(15) 0.0004(14)
O23 0.051(2) 0.0345(17) 0.073(2) 0.0163(15) 0.048(2) 0.0133(15)
O24 0.053(3) 0.044(2) 0.052(2) -0.0056(16) 0.0135(19) -0.0033(18)
C25 0.073(4) 0.065(4) 0.081(4) 0.008(3) 0.048(4) 0.001(3)

loop_
_atom_type_symbol
_atom_type_description
_atom_type_scat_dispersion_real
_atom_type_scat_dispersion_imag
_atom_type_scat_source
C C 0.0033 0.0016 'International Tables Vol C Tables 4.2.6.8 and 6.1.1.4'
Cu Cu 0.3201 1.2651 'International Tables Vol C Tables 4.2.6.8 and 6.1.1.4'
N N 0.0061 0.0033 'International Tables Vol C Tables 4.2.6.8 and 6.1.1.4'
O O 0.0106 0.0060 'International Tables Vol C Tables 4.2.6.8 and 6.1.1.4'
S S 0.1246 0.1234 'International Tables Vol C Tables 4.2.6.8 and 6.1.1.4'
H H 0.0000 0.0000 'International Tables Vol C Tables 4.2.6.8 and 6.1.1.4'

loop_
_geom_angle_atom_site_label_1
_geom_angle_atom_site_label_2
_geom_angle_atom_site_label_3
_geom_angle
_geom_angle_site_symmetry_1
_geom_angle_site_symmetry_3
_geom_angle_publ_flag
O18 Cu1 O19 172.77(13) . . ?
O18 Cu1 N1 88.03(13) . . ?
O19 Cu1 N1 89.36(12) . . ?
O18 Cu1 N15 89.76(13) . 2_655 ?
O19 Cu1 N15 91.37(12) . 2_655 ?
N1 Cu1 N15 167.79(14) . 2_655 ?
O18 Cu1 O17 99.25(14) . . ?
O19 Cu1 O17 87.76(12) . . ?
N1 Cu1 O17 96.97(13) . . ?
N15 Cu1 O17 95.24(13) 2_655 . ?
C6 N1 C2 119.2(3) . . ?
C6 N1 Cu1 120.4(3) . . ?
C2 N1 Cu1 120.4(3) . . ?
N1 C2 C3 122.3(4) . . ?
N1 C2 H2 118.9 . . ?
C3 C2 H2 118.9 . . ?
C4 C3 C2 117.6(4) . . ?
C4 C3 N7 117.7(3) . . ?
C2 C3 N7 124.6(4) . . ?
C5 C4 C3 119.4(4) . . ?
C5 C4 H4 120.3 . . ?
C3 C4 H4 120.3 . . ?
C6 C5 C4 119.9(4) . . ?
C6 C5 H5 120.1 . . ?
C4 C5 H5 120.1 . . ?
N1 C6 C5 121.6(4) . . ?
N1 C6 H6 119.2 . . ?
C5 C6 H6 119.2 . . ?
C8 N7 C3 128.3(3) . . ?
C8 N7 H7 115.8 . . ?
C3 N7 H7 115.8 . . ?
O9 C8 N7 124.8(4) . . ?
O9 C8 N10 123.7(4) . . ?
N7 C8 N10 111.5(3) . . ?
C8 N10 C11 127.8(3) . . ?
C8 N10 H10 116.1 . . ?
C11 N10 H10 116.1 . . ?
C12 C11 C16 117.8(4) . . ?
C12 C11 N10 125.8(4) . . ?
C16 C11 N10 116.4(3) . . ?
C11 C12 C13 118.6(4) . . ?
C11 C12 H12 120.7 . . ?
C13 C12 H12 120.7 . . ?
C14 C13 C12 120.1(4) . . ?
C14 C13 H13 119.9 . . ?
C12 C13 H13 119.9 . . ?
N15 C14 C13 121.9(4) . . ?
N15 C14 H14 119.1 . . ?
C13 C14 H14 119.1 . . ?
C16 N15 C14 117.5(3) . . ?
C16 N15 Cu1 121.3(3) . 2_645 ?
C14 N15 Cu1 121.1(3) . 2_645 ?
N15 C16 C11 124.1(4) . . ?
N15 C16 H16 118.0 . . ?
C11 C16 H16 118.0 . . ?
Cu1 O17 H17A 109.5 . . ?
Cu1 O17 H17B 126(2) . . ?
H17A O17 H17B 123.8 . . ?
Cu1 O18 H18A 109.5 . . ?
Cu1 O18 H18B 121(3) . . ?
H18A O18 H18B 108.2 . . ?
S20 O19 Cu1 114.29(15) . . ?
O21 S20 O23 111.13(19) . . ?
O21 S20 O22 110.84(17) . . ?
O23 S20 O22 109.47(18) . . ?
O21 S20 O19 109.10(18) . . ?
O23 S20 O19 107.49(18) . . ?
O22 S20 O19 108.72(17) . . ?
C25 O24 H24 109.5 . . ?
O24 C25 H25A 109.5 . . ?
O24 C25 H25B 109.5 . . ?
H25A C25 H25B 109.5 . . ?
O24 C25 H25C 109.5 . . ?
H25A C25 H25C 109.5 . . ?
H25B C25 H25C 109.5 . . ?

loop_
_geom_bond_atom_site_label_1
_geom_bond_atom_site_label_2
_geom_bond_distance
_geom_bond_site_symmetry_2
_geom_bond_publ_flag
Cu1 O18 1.995(3) . ?
Cu1 O19 2.003(3) . ?
Cu1 N1 2.018(3) . ?
Cu1 N15 2.019(3) 2_655 ?
Cu1 O17 2.184(3) . ?
N1 C6 1.338(5) . ?
N1 C2 1.341(5) . ?
C2 C3 1.398(5) . ?
C2 H2 0.9300 . ?
C3 C4 1.389(6) . ?
C3 N7 1.401(5) . ?
C4 C5 1.375(6) . ?
C4 H4 0.9300 . ?
C5 C6 1.375(5) . ?
C5 H5 0.9300 . ?
C6 H6 0.9300 . ?
N7 C8 1.363(5) . ?
N7 H7 0.8600 . ?
C8 O9 1.233(4) . ?
C8 N10 1.373(5) . ?
N10 C11 1.406(5) . ?
N10 H10 0.8600 . ?
C11 C12 1.383(6) . ?
C11 C16 1.394(5) . ?
C12 C13 1.383(5) . ?
C12 H12 0.9300 . ?
C13 C14 1.374(5) . ?
C13 H13 0.9300 . ?
C14 N15 1.356(5) . ?
C14 H14 0.9300 . ?
N15 C16 1.329(5) . ?
N15 Cu1 2.019(3) 2_645 ?
C16 H16 0.9300 . ?
O17 H17A 0.8200 . ?
O17 H17B 0.86(4) . ?
O18 H18A 0.8200 . ?
O18 H18B 0.85(5) . ?
O19 S20 1.489(3) . ?
S20 O21 1.450(3) . ?
S20 O23 1.481(3) . ?
S20 O22 1.483(3) . ?
O24 C25 1.412(6) . ?
O24 H24 0.8200 . ?
C25 H25A 0.9600 . ?
C25 H25B 0.9600 . ?
C25 H25C 0.9600 . ?

loop_
_geom_hbond_atom_site_label_D
_geom_hbond_atom_site_label_H
_geom_hbond_atom_site_label_A
_geom_hbond_distance_DH
_geom_hbond_distance_HA
_geom_hbond_distance_DA
_geom_hbond_angle_DHA
_geom_hbond_site_symmetry_A
N7 H7 O23 0.86 1.98 2.836(4) 178.7 3_756
N10 H10 O21 0.86 2.26 3.012(5) 146.2 3_756
O17 H17A O24 0.82 2.05 2.871(5) 176.8 4_565
O17 H17B O23 0.86(4) 1.91(4) 2.744(4) 163(4) 1_455
O18 H18A O22 0.82 1.95 2.774(4) 178.7 4_566
O18 H18B O24 0.80(5) 1.99(5) 2.787(5) 171(6) 1
O24 H24 O22 0.82 2.01 2.822(4) 172.4 1_455
C16 H16 O21 0.93 2.51 3.321(5) 145.2 3_756
